data_7204845
loop_
_publ_author_name
'Marina Felloni'
'Peter Hubberstey'
'Claire Wilson'
'Martin Schr\"oder'

_publ_section_title
;
 Conserved hydrogen-bonded supramolecular synthons in pyridinium
 tetrachlorometallates
;
_journal_issue 19
_journal_name_full CrystEngComm
_journal_page_first 87
_journal_page_last 95
_journal_paper_doi 10.1039/b401129e
_journal_volume 6
_journal_year 2004
_chemical_formula_moiety '[C5H6N]2[CoCl4]'
_chemical_formula_sum 'C10 H12 Cl4 Co N2'
_chemical_formula_weight 360.95
_chemical_name_common 'Bis(pyridinium) tetrachlorocobaltate(ii)'
_chemical_name_systematic
;
Bis(pyridinium) tetrachlorocobaltate(II)
;
_space_group_IT_number 2
_symmetry_cell_setting triclinic
_symmetry_space_group_name_Hall '-P 1'
_symmetry_space_group_name_H-M 'P -1'
_atom_sites_solution_hydrogens 'difference Fourier method'
_atom_sites_solution_primary direct
_atom_sites_solution_secondary 'difference Fourier method'
_audit_creation_method SHELXL-97
_cell_angle_alpha 89.026(2)
_cell_angle_beta 83.510(2)
_cell_angle_gamma 79.833(2)
_cell_formula_units_Z 2
_cell_length_a 7.5802(6)
_cell_length_b 7.9849(7)
_cell_length_c 12.4508(11)
_cell_measurement_reflns_used 2492
_cell_measurement_temperature 150(2)
_cell_measurement_theta_max 27.34
_cell_measurement_theta_min 2.75
_cell_volume 737.02(11)
_computing_cell_refinement SAINT
_computing_data_collection 'SMART version 5.054 (Bruker, 1998)'
_computing_data_reduction 'SAINT; SHELXTL (Bruker, 1997)'
_computing_molecular_graphics 'CAMERON (Pearce at al., 1993)'
_computing_publication_material 'SHELXL-97; PLATON (Spek, 2001)'
_computing_structure_refinement 'SHELXL-97 (Sheldrick, 1997)'
_computing_structure_solution 'SIR-92 (Altomare et al., 1994)'
_diffrn_ambient_temperature 150(2)
_diffrn_measured_fraction_theta_full 0.967
_diffrn_measured_fraction_theta_max 0.877
_diffrn_measurement_device_type 'Bruker SMART1000 CCD area detector'
_diffrn_measurement_method omega
_diffrn_radiation_monochromator graphite
_diffrn_radiation_source 'fine-focus sealed tube'
_diffrn_radiation_type MoK\a
_diffrn_radiation_wavelength 0.71073
_diffrn_reflns_av_R_equivalents 0.033
_diffrn_reflns_av_sigmaI/netI 0.0549
_diffrn_reflns_limit_h_max 9
_diffrn_reflns_limit_h_min -9
_diffrn_reflns_limit_k_max 10
_diffrn_reflns_limit_k_min -10
_diffrn_reflns_limit_l_max 16
_diffrn_reflns_limit_l_min 0
_diffrn_reflns_number 3346
_diffrn_reflns_theta_full 27.50
_diffrn_reflns_theta_max 28.70
_diffrn_reflns_theta_min 1.65
_diffrn_standards_decay_% 0
_diffrn_standards_interval_time 30
_exptl_absorpt_coefficient_mu 1.868
_exptl_absorpt_correction_T_max 0.888
_exptl_absorpt_correction_T_min 0.634
_exptl_absorpt_correction_type multi-scan
_exptl_absorpt_process_details 'SADABS (Bruker, 2000)'
_exptl_crystal_colour blue
_exptl_crystal_density_diffrn 1.626
_exptl_crystal_density_method 'not measured'
_exptl_crystal_description plate
_exptl_crystal_F_000 362
_exptl_crystal_size_max 0.17
_exptl_crystal_size_mid 0.07
_exptl_crystal_size_min 0.02
_refine_diff_density_max 0.403
_refine_diff_density_min -0.312
_refine_diff_density_rms 0.081
_refine_ls_extinction_method none
_refine_ls_goodness_of_fit_ref 0.895
_refine_ls_hydrogen_treatment 'riding model'
_refine_ls_matrix_type full
_refine_ls_number_parameters 154
_refine_ls_number_reflns 3346
_refine_ls_number_restraints 0
_refine_ls_restrained_S_all 0.895
_refine_ls_R_factor_all 0.0522
_refine_ls_R_factor_gt 0.0333
_refine_ls_shift/su_max 0.001
_refine_ls_shift/su_mean 0.000
_refine_ls_structure_factor_coef Fsqd
_refine_ls_weighting_details 'calc w=1/[\s^2^(Fo^2^)+(0.0343P)^2^+0.0000P] where P=(Fo^2^+2Fc^2^)/3'
_refine_ls_weighting_scheme calc
_refine_ls_wR_factor_gt 0.0686
_refine_ls_wR_factor_ref 0.0724
_reflns_number_gt 2435
_reflns_number_total 3346
_reflns_threshold_expression >2sigma(I)
_cod_data_source_file b401129e.txt
_cod_data_source_block copycb
_cod_depositor_comments
;
The following automatic conversions were performed:

'_atom_sites_solution_primary' value 'direct method' was changed to
'direct'.

Automatic conversion script
Id: cif_fix_values 6452 2018-10-05 10:23:21Z andrius 
;
_cod_original_sg_symbol_H-M P-1
_cod_database_code 7204845

loop_
_symmetry_equiv_pos_as_xyz
'x, y, z'
'-x, -y, -z'

loop_
_atom_site_label
_atom_site_type_symbol
_atom_site_fract_x
_atom_site_fract_y
_atom_site_fract_z
_atom_site_U_iso_or_equiv
_atom_site_adp_type
_atom_site_occupancy
_atom_site_symmetry_multiplicity
_atom_site_calc_flag
_atom_site_refinement_flags
_atom_site_disorder_assembly
_atom_site_disorder_group
Co1 Co 0.94387(5) 0.17282(4) 0.22038(3) 0.02080(11) Uani 1 1 d . . .
Cl1 Cl 0.67229(9) 0.09997(8) 0.19788(5) 0.02458(15) Uani 1 1 d . . .
Cl2 Cl 1.10174(9) 0.18324(8) 0.05414(5) 0.02385(15) Uani 1 1 d . . .
Cl3 Cl 0.90450(9) 0.43066(8) 0.30163(6) 0.03023(17) Uani 1 1 d . . .
Cl4 Cl 1.08291(9) -0.03725(9) 0.32344(6) 0.03071(17) Uani 1 1 d . . .
N11 N 0.7506(3) 0.2388(3) -0.07426(18) 0.0264(5) Uani 1 1 d . . .
H11 H 0.8347 0.1693 -0.0478 0.032 Uiso 1 1 calc R . .
C12 C 0.7764(4) 0.3968(3) -0.0972(2) 0.0281(6) Uani 1 1 d . . .
H12 H 0.8844 0.4299 -0.0856 0.034 Uiso 1 1 calc R . .
C13 C 0.6429(4) 0.5104(3) -0.1377(2) 0.0279(6) Uani 1 1 d . . .
H13 H 0.6592 0.6211 -0.1540 0.033 Uiso 1 1 calc R . .
C14 C 0.4852(4) 0.4582(3) -0.1540(2) 0.0267(6) Uani 1 1 d . . .
H14 H 0.3931 0.5344 -0.1808 0.032 Uiso 1 1 calc R . .
C15 C 0.4621(4) 0.2929(3) -0.1308(2) 0.0255(6) Uani 1 1 d . . .
H15 H 0.3557 0.2566 -0.1423 0.031 Uiso 1 1 calc R . .
C16 C 0.5991(4) 0.1841(3) -0.0907(2) 0.0272(6) Uani 1 1 d . . .
H16 H 0.5870 0.0722 -0.0749 0.033 Uiso 1 1 calc R . .
N21 N 0.7086(3) -0.1653(3) 0.41026(18) 0.0300(6) Uani 1 1 d . . .
H21 H 0.7709 -0.1154 0.3618 0.036 Uiso 1 1 calc R . .
C22 C 0.5324(4) -0.1576(3) 0.4027(2) 0.0299(7) Uani 1 1 d . . .
H22 H 0.4795 -0.0999 0.3457 0.036 Uiso 1 1 calc R . .
C23 C 0.4313(4) -0.2347(3) 0.4791(2) 0.0271(6) Uani 1 1 d . . .
H23 H 0.3087 -0.2295 0.4752 0.033 Uiso 1 1 calc R . .
C24 C 0.5128(4) -0.3208(3) 0.5626(2) 0.0279(6) Uani 1 1 d . . .
H24 H 0.4454 -0.3746 0.6151 0.034 Uiso 1 1 calc R . .
C25 C 0.6941(4) -0.3269(3) 0.5681(2) 0.0320(7) Uani 1 1 d . . .
H25 H 0.7504 -0.3844 0.6240 0.038 Uiso 1 1 calc R . .
C26 C 0.7907(4) -0.2467(4) 0.4894(2) 0.0325(7) Uani 1 1 d . . .
H26 H 0.9134 -0.2496 0.4917 0.039 Uiso 1 1 calc R . .

loop_
_atom_site_aniso_label
_atom_site_aniso_U_11
_atom_site_aniso_U_22
_atom_site_aniso_U_33
_atom_site_aniso_U_23
_atom_site_aniso_U_13
_atom_site_aniso_U_12
Co1 0.0200(2) 0.02071(19) 0.0223(2) 0.00072(14) -0.00335(15) -0.00459(14)
Cl1 0.0238(4) 0.0248(3) 0.0278(4) 0.0025(3) -0.0064(3) -0.0095(3)
Cl2 0.0233(4) 0.0260(3) 0.0231(3) 0.0023(3) -0.0025(3) -0.0070(3)
Cl3 0.0244(4) 0.0283(4) 0.0390(4) -0.0100(3) -0.0058(3) -0.0049(3)
Cl4 0.0255(4) 0.0356(4) 0.0313(4) 0.0110(3) -0.0075(3) -0.0042(3)
N11 0.0249(13) 0.0284(12) 0.0241(12) 0.0045(10) -0.0051(10) 0.0012(10)
C12 0.0261(16) 0.0368(16) 0.0249(15) -0.0009(12) -0.0057(13) -0.0134(12)
C13 0.0353(17) 0.0228(14) 0.0281(16) 0.0033(12) -0.0076(13) -0.0097(12)
C14 0.0290(16) 0.0269(15) 0.0246(15) 0.0005(11) -0.0095(13) -0.0018(12)
C15 0.0231(15) 0.0290(15) 0.0254(15) -0.0038(12) -0.0020(12) -0.0075(12)
C16 0.0345(17) 0.0213(14) 0.0256(15) 0.0001(11) 0.0045(13) -0.0094(12)
N21 0.0366(15) 0.0264(13) 0.0268(13) -0.0027(10) 0.0098(11) -0.0129(11)
C22 0.0385(19) 0.0270(15) 0.0248(15) -0.0003(12) -0.0056(14) -0.0059(13)
C23 0.0236(15) 0.0241(14) 0.0351(17) -0.0016(12) -0.0058(13) -0.0063(11)
C24 0.0310(17) 0.0292(15) 0.0230(15) -0.0007(12) 0.0036(13) -0.0074(12)
C25 0.0339(18) 0.0336(16) 0.0287(16) 0.0011(13) -0.0089(14) -0.0032(13)
C26 0.0220(16) 0.0359(17) 0.0402(18) -0.0096(14) -0.0012(14) -0.0071(12)

loop_
_atom_type_symbol
_atom_type_description
_atom_type_scat_dispersion_real
_atom_type_scat_dispersion_imag
_atom_type_scat_source
C C 0.0033 0.0016 'International Tables Vol C Tables 4.2.6.8 and 6.1.1.4'
H H 0.0000 0.0000 'International Tables Vol C Tables 4.2.6.8 and 6.1.1.4'
N N 0.0061 0.0033 'International Tables Vol C Tables 4.2.6.8 and 6.1.1.4'
Cl Cl 0.1484 0.1585 'International Tables Vol C Tables 4.2.6.8 and 6.1.1.4'
Co Co 0.3494 0.9721 'International Tables Vol C Tables 4.2.6.8 and 6.1.1.4'

loop_
_geom_angle_atom_site_label_1
_geom_angle_atom_site_label_2
_geom_angle_atom_site_label_3
_geom_angle
_geom_angle_site_symmetry_1
_geom_angle_site_symmetry_3
_geom_angle_publ_flag
Cl3 Co1 Cl4 111.68(3) . . ?
Cl3 Co1 Cl2 109.38(3) . . ?
Cl4 Co1 Cl2 111.32(3) . . ?
Cl3 Co1 Cl1 110.71(3) . . ?
Cl4 Co1 Cl1 105.50(3) . . ?
Cl2 Co1 Cl1 108.16(3) . . ?
C12 N11 C16 122.6(2) . . ?
N11 C12 C13 119.6(3) . . ?
C12 C13 C14 119.0(2) . . ?
C13 C14 C15 120.4(3) . . ?
C16 C15 C14 118.5(3) . . ?
N11 C16 C15 119.9(2) . . ?
C26 N21 C22 122.6(2) . . ?
N21 C22 C23 119.5(3) . . ?
C22 C23 C24 119.3(3) . . ?
C25 C24 C23 119.8(3) . . ?
C26 C25 C24 118.9(3) . . ?
N21 C26 C25 119.9(3) . . ?

loop_
_geom_bond_atom_site_label_1
_geom_bond_atom_site_label_2
_geom_bond_distance
_geom_bond_site_symmetry_2
_geom_bond_publ_flag
Co1 Cl3 2.2665(7) . ?
Co1 Cl4 2.2758(7) . ?
Co1 Cl2 2.2788(7) . ?
Co1 Cl1 2.2834(7) . ?
N11 C12 1.332(3) . ?
N11 C16 1.336(3) . ?
C12 C13 1.370(4) . ?
C13 C14 1.371(4) . ?
C14 C15 1.383(3) . ?
C15 C16 1.367(4) . ?
N21 C26 1.325(4) . ?
N21 C22 1.340(4) . ?
C22 C23 1.362(4) . ?
C23 C24 1.381(4) . ?
C24 C25 1.376(4) . ?
C25 C26 1.373(4) . ?

loop_
_geom_torsion_atom_site_label_1
_geom_torsion_atom_site_label_2
_geom_torsion_atom_site_label_3
_geom_torsion_atom_site_label_4
_geom_torsion
_geom_torsion_site_symmetry_1
_geom_torsion_site_symmetry_2
_geom_torsion_site_symmetry_3
_geom_torsion_site_symmetry_4
_geom_torsion_publ_flag
C16 N11 C12 C13 1.0(4) . . . . ?
N11 C12 C13 C14 -0.1(4) . . . . ?
C12 C13 C14 C15 -0.7(4) . . . . ?
C13 C14 C15 C16 0.5(4) . . . . ?
C12 N11 C16 C15 -1.1(4) . . . . ?
C14 C15 C16 N11 0.4(4) . . . . ?
C26 N21 C22 C23 0.5(4) . . . . ?
N21 C22 C23 C24 -0.5(4) . . . . ?
C22 C23 C24 C25 0.4(4) . . . . ?
C23 C24 C25 C26 -0.1(4) . . . . ?
C22 N21 C26 C25 -0.2(4) . . . . ?
C24 C25 C26 N21 0.1(4) . . . . ?
